data_7250095
loop_
_publ_author_name
'Wang, Kuan-Lin'
'Lin, Cai-Fei'
'Cheng, Chin'
'Huang, Tzu-Chi'
'Lin, Bi-Hsuan'
'Xie, Yu-Lin'
'Wang, Bo-Yuan'
'Kung, Jennifer'
'Lin, Kuang-I'
'Hsu, Kuei-Fang'

_publ_section_title
;
 Zinc selenide stabilized in a quadrilateral network characterized with
 optical emissions
;
_journal_issue 16
_journal_name_full CrystEngComm
_journal_page_first 2483
_journal_page_last 2489
_journal_paper_doi 10.1039/D4CE01251H
_journal_volume 27
_journal_year 2025
_chemical_formula_sum 'K Se2 Zn1.51'
_chemical_formula_weight 296.04
_space_group_crystal_system monoclinic
_space_group_IT_number 13
_space_group_name_Hall '-P 2yc'
_space_group_name_H-M_alt 'P 1 2/c 1'
_audit_creation_method SHELXL-2018/3
_audit_update_record
;
2024-12-07 deposited with the CCDC.	2025-03-10 downloaded from the CCDC.
;
_cell_angle_alpha 90
_cell_angle_beta 112.375(3)
_cell_angle_gamma 90
_cell_formula_units_Z 4
_cell_length_a 7.4586(6)
_cell_length_b 5.8956(5)
_cell_length_c 11.3644(9)
_cell_measurement_reflns_used 2177
_cell_measurement_temperature 274(2)
_cell_measurement_theta_max 28.17
_cell_measurement_theta_min 2.95
_cell_volume 462.10(7)
_computing_structure_refinement 'SHELXL-2018/3 (Sheldrick, 2018)'
_diffrn_ambient_temperature 274(2)
_diffrn_measured_fraction_theta_full 1.000
_diffrn_measured_fraction_theta_max 1.000
_diffrn_measurement_device_type 'Bruker D8 Venture Photon III Diffractometer'
_diffrn_measurement_method '\f and \w scans'
_diffrn_radiation_type MoK\a
_diffrn_radiation_wavelength 0.71073
_diffrn_reflns_av_R_equivalents 0.0412
_diffrn_reflns_av_unetI/netI 0.0261
_diffrn_reflns_Laue_measured_fraction_full 1.000
_diffrn_reflns_Laue_measured_fraction_max 1.000
_diffrn_reflns_limit_h_max 9
_diffrn_reflns_limit_h_min -9
_diffrn_reflns_limit_k_max 7
_diffrn_reflns_limit_k_min -7
_diffrn_reflns_limit_l_max 14
_diffrn_reflns_limit_l_min -15
_diffrn_reflns_number 8353
_diffrn_reflns_point_group_measured_fraction_full 1.000
_diffrn_reflns_point_group_measured_fraction_max 1.000
_diffrn_reflns_theta_full 25.242
_diffrn_reflns_theta_max 28.284
_diffrn_reflns_theta_min 2.953
_exptl_absorpt_coefficient_mu 24.364
_exptl_absorpt_correction_T_max 0.7457
_exptl_absorpt_correction_T_min 0.6232
_exptl_absorpt_correction_type numerical
_exptl_absorpt_process_details
;
 SADABS 2016/2: Krause, L., Herbst-Irmer, R., Sheldrick G.M. & Stalke D.,
 J. Appl. Cryst. 48 (2015) 3-10
;
_exptl_crystal_colour trasparent-yellow
_exptl_crystal_density_diffrn 4.255
_exptl_crystal_description plate
_exptl_crystal_F_000 530
_exptl_crystal_size_max 0.327
_exptl_crystal_size_mid 0.154
_exptl_crystal_size_min 0.109
_refine_diff_density_max 1.541
_refine_diff_density_min -1.176
_refine_diff_density_rms 0.280
_refine_ls_extinction_method none
_refine_ls_goodness_of_fit_ref 1.086
_refine_ls_hydrogen_treatment undef
_refine_ls_matrix_type full
_refine_ls_number_parameters 56
_refine_ls_number_reflns 1149
_refine_ls_number_restraints 1
_refine_ls_restrained_S_all 1.110
_refine_ls_R_factor_all 0.0823
_refine_ls_R_factor_gt 0.0611
_refine_ls_shift/su_max 0.000
_refine_ls_shift/su_mean 0.000
_refine_ls_structure_factor_coef Fsqd
_refine_ls_weighting_details 'w=1/[\s^2^(Fo^2^)+(0.0307P)^2^+15.7460P] where P=(Fo^2^+2Fc^2^)/3'
_refine_ls_weighting_scheme calc
_refine_ls_wR_factor_gt 0.1222
_refine_ls_wR_factor_ref 0.1337
_reflns_Friedel_coverage 0.000
_reflns_number_gt 869
_reflns_number_total 1149
_reflns_threshold_expression 'I > 2\s(I)'
_cod_data_source_file d4ce01251h2.cif
_cod_data_source_block 21MAR84_0m
_cod_depositor_comments 'Adding full bibliography for 7250095--7250096.cif.'
_cod_original_sg_symbol_H-M 'P 2/c'
_cod_database_code 7250095
_shelx_shelxl_version_number 2018/3
_shelx_space_group_comment
;
The symmetry employed for this shelxl refinement is uniquely defined
by the following loop, which should always be used as a source of
symmetry information in preference to the above space-group names.
They are only intended as comments.
;

loop_
_space_group_symop_operation_xyz
'x, y, z'
'-x, y, -z+1/2'
'-x, -y, -z'
'x, -y, z-1/2'

loop_
_atom_site_label
_atom_site_type_symbol
_atom_site_fract_x
_atom_site_fract_y
_atom_site_fract_z
_atom_site_U_iso_or_equiv
_atom_site_adp_type
_atom_site_occupancy
_atom_site_site_symmetry_order
_atom_site_calc_flag
_atom_site_refinement_flags_posn
_atom_site_refinement_flags_adp
_atom_site_refinement_flags_occupancy
_atom_site_disorder_assembly
_atom_site_disorder_group
K1 K 0.000000 0.000000 0.500000 0.0340(8) Uani 1 2 d S . P . .
K2 K 0.000000 0.4949(6) 0.750000 0.0335(8) Uani 1 2 d S T P . .
Zn1 Zn 0.500000 0.7495(10) 0.250000 0.0525(19) Uani 0.497(10) 2 d S T . . .
Zn2 Zn 0.5002(3) 0.2497(4) 0.5213(4) 0.0206(6) Uani 0.669(9) 1 d . . P . .
Zn2A Zn 0.4991(10) 0.2516(14) 0.4740(9) 0.0206(6) Uani 0.258(7) 1 d . . P . .
Zn3 Zn 0.500000 0.2501(5) 0.250000 0.0197(8) Uani 0.678(8) 2 d S T . . .
Se1 Se 0.71143(13) 0.49064(19) 0.43245(9) 0.0231(3) Uani 1 1 d . . . . .
Se2 Se 0.28859(14) 0.00884(19) 0.32679(9) 0.0235(3) Uani 1 1 d . . . . .

loop_
_atom_site_aniso_label
_atom_site_aniso_U_11
_atom_site_aniso_U_22
_atom_site_aniso_U_33
_atom_site_aniso_U_23
_atom_site_aniso_U_13
_atom_site_aniso_U_12
K1 0.0343(19) 0.040(2) 0.0312(17) 0.0027(16) 0.0163(14) 0.0057(16)
K2 0.0327(18) 0.039(2) 0.0257(15) 0.000 0.0075(13) 0.000
Zn1 0.052(3) 0.055(3) 0.052(3) 0.000 0.022(2) 0.000
Zn2 0.0186(7) 0.0216(8) 0.0206(16) 0.0014(11) 0.0065(10) 0.0004(6)
Zn2A 0.0186(7) 0.0216(8) 0.0206(16) 0.0014(11) 0.0065(10) 0.0004(6)
Zn3 0.0152(12) 0.0269(14) 0.0163(12) 0.000 0.0053(9) 0.000
Se1 0.0172(5) 0.0328(6) 0.0198(5) -0.0013(4) 0.0076(4) -0.0010(4)
Se2 0.0172(5) 0.0337(6) 0.0181(5) 0.0009(4) 0.0051(4) -0.0008(4)

loop_
_atom_type_symbol
_atom_type_description
_atom_type_scat_dispersion_real
_atom_type_scat_dispersion_imag
_atom_type_scat_source
K K 0.2009 0.2494 'International Tables Vol C Tables 4.2.6.8 and 6.1.1.4'
Se Se -0.0929 2.2259 'International Tables Vol C Tables 4.2.6.8 and 6.1.1.4'
Zn Zn 0.2839 1.4301 'International Tables Vol C Tables 4.2.6.8 and 6.1.1.4'

loop_
_geom_angle_atom_site_label_1
_geom_angle_atom_site_label_2
_geom_angle_atom_site_label_3
_geom_angle
_geom_angle_site_symmetry_1
_geom_angle_site_symmetry_3
_geom_angle_publ_flag
Se2 K1 Se2 180.0 . 3_556 ?
Se2 K1 Se1 70.81(2) . 3_656 ?
Se2 K1 Se1 109.19(2) 3_556 3_656 ?
Se2 K1 Se1 109.19(2) . 1_455 ?
Se2 K1 Se1 70.81(2) 3_556 1_455 ?
Se1 K1 Se1 180.0 3_656 1_455 ?
Se2 K1 Se2 109.97(3) . 4_556 ?
Se2 K1 Se2 70.03(3) 3_556 4_556 ?
Se1 K1 Se2 71.26(2) 3_656 4_556 ?
Se1 K1 Se2 108.74(2) 1_455 4_556 ?
Se2 K1 Se2 70.03(3) . 2 ?
Se2 K1 Se2 109.97(3) 3_556 2 ?
Se1 K1 Se2 108.74(2) 3_656 2 ?
Se1 K1 Se2 71.26(2) 1_455 2 ?
Se2 K1 Se2 180.0 4_556 2 ?
Se2 K1 Se1 69.80(2) . 3_666 ?
Se2 K1 Se1 110.20(2) 3_556 3_666 ?
Se1 K1 Se1 111.92(3) 3_656 3_666 ?
Se1 K1 Se1 68.08(3) 1_455 3_666 ?
Se2 K1 Se1 73.21(2) 4_556 3_666 ?
Se2 K1 Se1 106.79(2) 2 3_666 ?
Se2 K1 Se1 110.20(2) . 1_445 ?
Se2 K1 Se1 69.80(2) 3_556 1_445 ?
Se1 K1 Se1 68.08(3) 3_656 1_445 ?
Se1 K1 Se1 111.92(3) 1_455 1_445 ?
Se2 K1 Se1 106.79(2) 4_556 1_445 ?
Se2 K1 Se1 73.21(2) 2 1_445 ?
Se1 K1 Se1 180.0 3_666 1_445 ?
Se2 K1 Zn2A 42.33(14) . 3_656 ?
Se2 K1 Zn2A 137.67(14) 3_556 3_656 ?
Se1 K1 Zn2A 35.47(12) 3_656 3_656 ?
Se1 K1 Zn2A 144.53(13) 1_455 3_656 ?
Se2 K1 Zn2A 74.47(14) 4_556 3_656 ?
Se2 K1 Zn2A 105.53(14) 2 3_656 ?
Se1 K1 Zn2A 79.90(12) 3_666 3_656 ?
Se1 K1 Zn2A 100.10(12) 1_445 3_656 ?
Se2 K1 Zn2A 137.67(14) . 1_455 ?
Se2 K1 Zn2A 42.33(14) 3_556 1_455 ?
Se1 K1 Zn2A 144.53(13) 3_656 1_455 ?
Se1 K1 Zn2A 35.47(12) 1_455 1_455 ?
Se2 K1 Zn2A 105.53(14) 4_556 1_455 ?
Se2 K1 Zn2A 74.47(14) 2 1_455 ?
Se1 K1 Zn2A 100.10(12) 3_666 1_455 ?
Se1 K1 Zn2A 79.90(12) 1_445 1_455 ?
Zn2A K1 Zn2A 180.0 3_656 1_455 ?
Se2 K1 Zn2 40.59(6) . . ?
Se2 K1 Zn2 139.41(6) 3_556 . ?
Se1 K1 Zn2 78.86(4) 3_656 . ?
Se1 K1 Zn2 101.14(4) 1_455 . ?
Se2 K1 Zn2 75.84(6) 4_556 . ?
Se2 K1 Zn2 104.16(6) 2 . ?
Se1 K1 Zn2 36.76(4) 3_666 . ?
Se1 K1 Zn2 143.24(4) 1_445 . ?
Zn2A K1 Zn2 44.21(11) 3_656 . ?
Zn2A K1 Zn2 135.79(11) 1_455 . ?
Se2 K1 Zn2 139.41(6) . 3_556 ?
Se2 K1 Zn2 40.59(6) 3_556 3_556 ?
Se1 K1 Zn2 101.14(4) 3_656 3_556 ?
Se1 K1 Zn2 78.86(4) 1_455 3_556 ?
Se2 K1 Zn2 104.16(6) 4_556 3_556 ?
Se2 K1 Zn2 75.84(6) 2 3_556 ?
Se1 K1 Zn2 143.24(4) 3_666 3_556 ?
Se1 K1 Zn2 36.76(4) 1_445 3_556 ?
Zn2A K1 Zn2 135.79(11) 3_656 3_556 ?
Zn2A K1 Zn2 44.21(11) 1_455 3_556 ?
Zn2 K1 Zn2 180.0 . 3_556 ?
Se1 K2 Se1 179.15(13) 2_656 1_455 ?
Se1 K2 Se1 70.05(3) 2_656 4_466 ?
Se1 K2 Se1 109.97(3) 1_455 4_466 ?
Se1 K2 Se1 109.97(3) 2_656 3_666 ?
Se1 K2 Se1 70.05(3) 1_455 3_666 ?
Se1 K2 Se1 177.22(13) 4_466 3_666 ?
Se1 K2 Se2 70.56(4) 2_656 4_566 ?
Se1 K2 Se2 110.18(8) 1_455 4_566 ?
Se1 K2 Se2 106.64(8) 4_466 4_566 ?
Se1 K2 Se2 70.95(4) 3_666 4_566 ?
Se1 K2 Se2 110.18(8) 2_656 3_566 ?
Se1 K2 Se2 70.56(4) 1_455 3_566 ?
Se1 K2 Se2 70.95(4) 4_466 3_566 ?
Se1 K2 Se2 106.64(8) 3_666 3_566 ?
Se2 K2 Se2 68.48(8) 4_566 3_566 ?
Se1 K2 Se2 109.23(8) 2_656 3_556 ?
Se1 K2 Se2 70.03(4) 1_455 3_556 ?
Se1 K2 Se2 73.56(4) 4_466 3_556 ?
Se1 K2 Se2 108.86(7) 3_666 3_556 ?
Se2 K2 Se2 179.60(7) 4_566 3_556 ?
Se2 K2 Se2 111.92(3) 3_566 3_556 ?
Se1 K2 Se2 70.03(4) 2_656 4_556 ?
Se1 K2 Se2 109.23(8) 1_455 4_556 ?
Se1 K2 Se2 108.86(7) 4_466 4_556 ?
Se1 K2 Se2 73.56(4) 3_666 4_556 ?
Se2 K2 Se2 111.92(3) 4_566 4_556 ?
Se2 K2 Se2 179.60(7) 3_566 4_556 ?
Se2 K2 Se2 67.68(8) 3_556 4_556 ?
Se1 K2 Zn2A 42.11(14) 2_656 4_566 ?
Se1 K2 Zn2A 138.38(15) 1_455 4_566 ?
Se1 K2 Zn2A 104.55(14) 4_466 4_566 ?
Se1 K2 Zn2A 74.36(14) 3_666 4_566 ?
Se2 K2 Zn2A 35.55(13) 4_566 4_566 ?
Se2 K2 Zn2A 100.55(15) 3_566 4_566 ?
Se2 K2 Zn2A 144.09(15) 3_556 4_566 ?
Se2 K2 Zn2A 79.83(12) 4_556 4_566 ?
Se1 K2 Zn2A 138.38(15) 2_656 3_566 ?
Se1 K2 Zn2A 42.11(14) 1_455 3_566 ?
Se1 K2 Zn2A 74.36(14) 4_466 3_566 ?
Se1 K2 Zn2A 104.55(14) 3_666 3_566 ?
Se2 K2 Zn2A 100.55(15) 4_566 3_566 ?
Se2 K2 Zn2A 35.55(13) 3_566 3_566 ?
Se2 K2 Zn2A 79.83(12) 3_556 3_566 ?
Se2 K2 Zn2A 144.09(15) 4_556 3_566 ?
Zn2A K2 Zn2A 135.2(3) 4_566 3_566 ?
Se1 K2 Zn2 138.86(8) 2_656 1_455 ?
Se1 K2 Zn2 40.66(6) 1_455 1_455 ?
Se1 K2 Zn2 76.03(6) 4_466 1_455 ?
Se1 K2 Zn2 105.03(7) 3_666 1_455 ?
Se2 K2 Zn2 143.52(9) 4_566 1_455 ?
Se2 K2 Zn2 78.80(4) 3_566 1_455 ?
Se2 K2 Zn2 36.84(5) 3_556 1_455 ?
Se2 K2 Zn2 100.82(9) 4_556 1_455 ?
Zn2A K2 Zn2 179.0(2) 4_566 1_455 ?
Zn2A K2 Zn2 44.06(11) 3_566 1_455 ?
Se1 K2 Zn2 40.66(6) 2_656 2_656 ?
Se1 K2 Zn2 138.86(8) 1_455 2_656 ?
Se1 K2 Zn2 105.03(7) 4_466 2_656 ?
Se1 K2 Zn2 76.03(6) 3_666 2_656 ?
Se2 K2 Zn2 78.80(4) 4_566 2_656 ?
Se2 K2 Zn2 143.52(9) 3_566 2_656 ?
Se2 K2 Zn2 100.82(9) 3_556 2_656 ?
Se2 K2 Zn2 36.84(5) 4_556 2_656 ?
Zn2A K2 Zn2 44.06(11) 4_566 2_656 ?
Zn2A K2 Zn2 178.97(19) 3_566 2_656 ?
Zn2 K2 Zn2 136.72(13) 1_455 2_656 ?
Se1 Zn1 Se1 107.3(2) . 2_655 ?
Se1 Zn1 Se2 111.01(3) . 2_665 ?
Se1 Zn1 Se2 110.21(3) 2_655 2_665 ?
Se1 Zn1 Se2 110.21(3) . 1_565 ?
Se1 Zn1 Se2 111.01(3) 2_655 1_565 ?
Se2 Zn1 Se2 107.2(2) 2_665 1_565 ?
Se1 Zn1 Zn2 124.96(15) . 4_565 ?
Se1 Zn1 Zn2 55.18(7) 2_655 4_565 ?
Se2 Zn1 Zn2 55.02(7) 2_665 4_565 ?
Se2 Zn1 Zn2 124.83(15) 1_565 4_565 ?
Se1 Zn1 Zn2 55.19(7) . 3_666 ?
Se1 Zn1 Zn2 124.97(15) 2_655 3_666 ?
Se2 Zn1 Zn2 124.83(15) 2_665 3_666 ?
Se2 Zn1 Zn2 55.02(7) 1_565 3_666 ?
Zn2 Zn1 Zn2 179.8(3) 4_565 3_666 ?
Se1 Zn1 Zn3 53.64(11) . . ?
Se1 Zn1 Zn3 53.64(11) 2_655 . ?
Se2 Zn1 Zn3 126.42(11) 2_665 . ?
Se2 Zn1 Zn3 126.42(11) 1_565 . ?
Zn2 Zn1 Zn3 90.10(14) 4_565 . ?
Zn2 Zn1 Zn3 90.10(14) 3_666 . ?
Se1 Zn1 Zn3 126.36(11) . 1_565 ?
Se1 Zn1 Zn3 126.36(11) 2_655 1_565 ?
Se2 Zn1 Zn3 53.58(11) 2_665 1_565 ?
Se2 Zn1 Zn3 53.58(11) 1_565 1_565 ?
Zn2 Zn1 Zn3 89.90(14) 4_565 1_565 ?
Zn2 Zn1 Zn3 89.90(14) 3_666 1_565 ?
Zn3 Zn1 Zn3 180.0 . 1_565 ?
Se1 Zn1 Zn2A 124.91(18) . 4_565 ?
Se1 Zn1 Zn2A 54.92(14) 2_655 4_565 ?
Se2 Zn1 Zn2A 55.29(14) 2_665 4_565 ?
Se2 Zn1 Zn2A 124.88(18) 1_565 4_565 ?
Zn2 Zn1 Zn2A 0.27(19) 4_565 4_565 ?
Zn2 Zn1 Zn2A 179.85(17) 3_666 4_565 ?
Zn3 Zn1 Zn2A 89.88(17) . 4_565 ?
Zn3 Zn1 Zn2A 90.12(17) 1_565 4_565 ?
Se1 Zn1 Zn2A 54.92(14) . 3_666 ?
Se1 Zn1 Zn2A 124.91(18) 2_655 3_666 ?
Se2 Zn1 Zn2A 124.88(18) 2_665 3_666 ?
Se2 Zn1 Zn2A 55.29(14) 1_565 3_666 ?
Zn2 Zn1 Zn2A 179.85(17) 4_565 3_666 ?
Zn2 Zn1 Zn2A 0.27(19) 3_666 3_666 ?
Zn3 Zn1 Zn2A 89.88(17) . 3_666 ?
Zn3 Zn1 Zn2A 90.12(17) 1_565 3_666 ?
Zn2A Zn1 Zn2A 179.8(3) 4_565 3_666 ?
Se1 Zn1 K2 94.12(11) . 3_566 ?
Se1 Zn1 K2 60.06(6) 2_655 3_566 ?
Se2 Zn1 K2 154.87(11) 2_665 3_566 ?
Se2 Zn1 K2 61.48(6) 1_565 3_566 ?
Zn2 Zn1 K2 110.87(8) 4_565 3_566 ?
Zn2 Zn1 K2 69.21(6) 3_666 3_566 ?
Zn3 Zn1 K2 68.88(9) . 3_566 ?
Zn3 Zn1 K2 111.12(9) 1_565 3_566 ?
Zn2A Zn1 K2 110.64(14) 4_565 3_566 ?
Zn2A Zn1 K2 69.27(13) 3_666 3_566 ?
Se1 Zn1 K2 60.06(6) . 3_666 ?
Se1 Zn1 K2 94.12(11) 2_655 3_666 ?
Se2 Zn1 K2 61.48(6) 2_665 3_666 ?
Se2 Zn1 K2 154.87(11) 1_565 3_666 ?
Zn2 Zn1 K2 69.21(6) 4_565 3_666 ?
Zn2 Zn1 K2 110.87(8) 3_666 3_666 ?
Zn3 Zn1 K2 68.88(9) . 3_666 ?
Zn3 Zn1 K2 111.12(9) 1_565 3_666 ?
Zn2A Zn1 K2 69.27(13) 4_565 3_666 ?
Zn2A Zn1 K2 110.64(14) 3_666 3_666 ?
K2 Zn1 K2 137.75(18) 3_566 3_666 ?
Zn2A Zn2 Se2 119.6(10) . 3_656 ?
Zn2A Zn2 Se1 116.6(10) . 3_666 ?
Se2 Zn2 Se1 123.83(17) 3_656 3_666 ?
Zn2A Zn2 Se1 51.4(10) . . ?
Se2 Zn2 Se1 107.42(9) 3_656 . ?
Se1 Zn2 Se1 106.50(10) 3_666 . ?
Zn2A Zn2 Se2 51.9(10) . . ?
Se2 Zn2 Se2 106.62(10) 3_656 . ?
Se1 Zn2 Se2 107.37(9) 3_666 . ?
Se1 Zn2 Se2 103.34(15) . . ?
Zn2A Zn2 Zn1 178.4(11) . 3_666 ?
Se2 Zn2 Zn1 61.97(13) 3_656 3_666 ?
Se1 Zn2 Zn1 61.86(13) 3_666 3_666 ?
Se1 Zn2 Zn1 128.30(14) . 3_666 ?
Se2 Zn2 Zn1 128.37(14) . 3_666 ?
Zn2A Zn2 Zn2A 89.8(11) . 3_666 ?
Se2 Zn2 Zn2A 128.9(2) 3_656 3_666 ?
Se1 Zn2 Zn2A 49.78(17) 3_666 3_666 ?
Se1 Zn2 Zn2A 57.48(19) . 3_666 ?
Se2 Zn2 Zn2A 124.0(2) . 3_666 ?
Zn1 Zn2 Zn2A 88.9(3) 3_666 3_666 ?
Zn2A Zn2 Zn2A 92.2(11) . 3_656 ?
Se2 Zn2 Zn2A 49.70(17) 3_656 3_656 ?
Se1 Zn2 Zn2A 129.2(2) 3_666 3_656 ?
Se1 Zn2 Zn2A 123.9(2) . 3_656 ?
Se2 Zn2 Zn2A 57.63(18) . 3_656 ?
Zn1 Zn2 Zn2A 89.1(3) 3_666 3_656 ?
Zn2A Zn2 Zn2A 178.0(5) 3_666 3_656 ?
Zn2A Zn2 Zn2 81.9(11) . 3_656 ?
Se2 Zn2 Zn2 56.47(9) 3_656 3_656 ?
Se1 Zn2 Zn2 134.89(16) 3_666 3_656 ?
Se1 Zn2 Zn2 116.14(18) . 3_656 ?
Se2 Zn2 Zn2 50.15(9) . 3_656 ?
Zn1 Zn2 Zn2 99.4(2) 3_666 3_656 ?
Zn2A Zn2 Zn2 171.7(4) 3_666 3_656 ?
Zn2A Zn2 Zn2 10.30(13) 3_656 3_656 ?
Zn2A Zn2 Zn2 79.5(11) . 3_666 ?
Se2 Zn2 Zn2 134.91(16) 3_656 3_666 ?
Se1 Zn2 Zn2 56.29(9) 3_666 3_666 ?
Se1 Zn2 Zn2 50.22(10) . 3_666 ?
Se2 Zn2 Zn2 116.06(18) . 3_666 ?
Zn1 Zn2 Zn2 99.2(2) 3_666 3_666 ?
Zn2A Zn2 Zn2 10.28(14) 3_666 3_666 ?
Zn2A Zn2 Zn2 171.7(4) 3_656 3_666 ?
Zn2 Zn2 Zn2 161.4(3) 3_656 3_666 ?
Zn2A Zn2 Zn3 1.4(10) . . ?
Se2 Zn2 Zn3 118.17(11) 3_656 . ?
Se1 Zn2 Zn3 118.00(12) 3_666 . ?
Se1 Zn2 Zn3 51.65(8) . . ?
Se2 Zn2 Zn3 51.69(8) . . ?
Zn1 Zn2 Zn3 179.85(16) 3_666 . ?
Zn2A Zn2 Zn3 91.0(3) 3_666 . ?
Zn2A Zn2 Zn3 91.0(3) 3_656 . ?
Zn2 Zn2 Zn3 80.73(16) 3_656 . ?
Zn2 Zn2 Zn3 80.67(16) 3_666 . ?
Zn2A Zn2 K2 107.8(9) . 1_655 ?
Se2 Zn2 K2 63.73(8) 3_656 1_655 ?
Se1 Zn2 K2 99.12(10) 3_666 1_655 ?
Se1 Zn2 K2 59.40(6) . 1_655 ?
Se2 Zn2 K2 152.00(11) . 1_655 ?
Zn1 Zn2 K2 72.47(8) 3_666 1_655 ?
Zn2A Zn2 K2 67.95(15) 3_666 1_655 ?
Zn2A Zn2 K2 111.22(16) 3_656 1_655 ?
Zn2 Zn2 K2 114.42(12) 3_656 1_655 ?
Zn2 Zn2 K2 71.67(10) 3_666 1_655 ?
Zn3 Zn2 K2 107.53(8) . 1_655 ?
Zn2 Zn2A Se1 118.1(11) . . ?
Zn2 Zn2A Se2 117.6(11) . . ?
Se1 Zn2A Se2 124.3(4) . . ?
Zn2 Zn2A Zn3 178.3(12) . . ?
Se1 Zn2A Zn3 62.1(2) . . ?
Se2 Zn2A Zn3 62.1(2) . . ?
Zn2 Zn2A Se1 53.2(9) . 3_666 ?
Se1 Zn2A Se1 106.7(3) . 3_666 ?
Se2 Zn2A Se1 107.5(3) . 3_666 ?
Zn3 Zn2A Se1 128.6(3) . 3_666 ?
Zn2 Zn2A Se2 50.5(9) . 3_656 ?
Se1 Zn2A Se2 106.9(3) . 3_656 ?
Se2 Zn2A Se2 106.0(3) . 3_656 ?
Zn3 Zn2A Se2 127.8(3) . 3_656 ?
Se1 Zn2A Se2 103.6(3) 3_666 3_656 ?
Zn2 Zn2A Zn2 90.2(11) . 3_666 ?
Se1 Zn2A Zn2 52.73(18) . 3_666 ?
Se2 Zn2A Zn2 129.1(3) . 3_666 ?
Zn3 Zn2A Zn2 91.2(3) . 3_666 ?
Se1 Zn2A Zn2 54.76(19) 3_666 3_666 ?
Se2 Zn2A Zn2 123.9(3) 3_656 3_666 ?
Zn2 Zn2A Zn2 87.8(11) . 3_656 ?
Se1 Zn2A Zn2 128.3(3) . 3_656 ?
Se2 Zn2A Zn2 52.28(18) . 3_656 ?
Zn3 Zn2A Zn2 90.8(3) . 3_656 ?
Se1 Zn2A Zn2 123.9(3) 3_666 3_656 ?
Se2 Zn2A Zn2 54.45(18) 3_656 3_656 ?
Zn2 Zn2A Zn2 178.0(5) 3_666 3_656 ?
Zn2 Zn2A Zn2A 79.9(11) . 3_666 ?
Se1 Zn2A Zn2A 59.2(3) . 3_666 ?
Se2 Zn2A Zn2A 134.7(4) . 3_666 ?
Zn3 Zn2A Zn2A 101.5(4) . 3_666 ?
Se1 Zn2A Zn2A 47.5(2) 3_666 3_666 ?
Se2 Zn2A Zn2A 115.8(5) 3_656 3_666 ?
Zn2 Zn2A Zn2A 10.30(13) 3_666 3_666 ?
Zn2 Zn2A Zn2A 167.7(6) 3_656 3_666 ?
Zn2 Zn2A Zn2A 77.6(11) . 3_656 ?
Se1 Zn2A Zn2A 133.5(4) . 3_656 ?
Se2 Zn2A Zn2A 58.9(3) . 3_656 ?
Zn3 Zn2A Zn2A 100.9(4) . 3_656 ?
Se1 Zn2A Zn2A 116.0(5) 3_666 3_656 ?
Se2 Zn2A Zn2A 47.1(2) 3_656 3_656 ?
Zn2 Zn2A Zn2A 167.9(6) 3_666 3_656 ?
Zn2 Zn2A Zn2A 10.16(13) 3_656 3_656 ?
Zn2A Zn2A Zn2A 157.6(7) 3_666 3_656 ?
Zn2 Zn2A Zn1 1.3(9) . 3_666 ?
Se1 Zn2A Zn1 117.9(3) . 3_666 ?
Se2 Zn2A Zn1 117.8(3) . 3_666 ?
Zn3 Zn2A Zn1 179.6(3) . 3_666 ?
Se1 Zn2A Zn1 51.86(19) 3_666 3_666 ?
Se2 Zn2A Zn1 51.79(18) 3_656 3_666 ?
Zn2 Zn2A Zn1 89.1(3) 3_666 3_666 ?
Zn2 Zn2A Zn1 88.9(3) 3_656 3_666 ?
Zn2A Zn2A Zn1 78.8(4) 3_666 3_666 ?
Zn2A Zn2A Zn1 78.7(4) 3_656 3_666 ?
Zn2 Zn2A K2 108.0(10) . 3_566 ?
Se1 Zn2A K2 101.0(3) . 3_566 ?
Se2 Zn2A K2 63.20(17) . 3_566 ?
Zn3 Zn2A K2 73.47(19) . 3_566 ?
Se1 Zn2A K2 59.08(14) 3_666 3_566 ?
Se2 Zn2A K2 150.7(3) 3_656 3_566 ?
Zn2 Zn2A K2 67.99(16) 3_666 3_566 ?
Zn2 Zn2A K2 112.8(2) 3_656 3_566 ?
Zn2A Zn2A K2 71.7(3) 3_666 3_566 ?
Zn2A Zn2A K2 115.7(3) 3_656 3_566 ?
Zn1 Zn2A K2 106.9(2) 3_666 3_566 ?
Se1 Zn3 Se1 111.24(11) . 2_655 ?
Se1 Zn3 Se2 108.22(3) . . ?
Se1 Zn3 Se2 109.05(3) 2_655 . ?
Se1 Zn3 Se2 109.05(3) . 2_655 ?
Se1 Zn3 Se2 108.22(3) 2_655 2_655 ?
Se2 Zn3 Se2 111.08(11) . 2_655 ?
Se1 Zn3 Zn2A 125.66(18) . 2_655 ?
Se1 Zn3 Zn2A 54.05(17) 2_655 2_655 ?
Se2 Zn3 Zn2A 126.12(18) . 2_655 ?
Se2 Zn3 Zn2A 54.17(17) 2_655 2_655 ?
Se1 Zn3 Zn2A 54.05(17) . . ?
Se1 Zn3 Zn2A 125.66(18) 2_655 . ?
Se2 Zn3 Zn2A 54.17(17) . . ?
Se2 Zn3 Zn2A 126.12(18) 2_655 . ?
Zn2A Zn3 Zn2A 179.6(4) 2_655 . ?
Se1 Zn3 Zn1 55.62(6) . . ?
Se1 Zn3 Zn1 55.62(6) 2_655 . ?
Se2 Zn3 Zn1 124.46(6) . . ?
Se2 Zn3 Zn1 124.46(6) 2_655 . ?
Zn2A Zn3 Zn1 89.79(19) 2_655 . ?
Zn2A Zn3 Zn1 89.79(19) . . ?
Se1 Zn3 Zn1 124.38(6) . 1_545 ?
Se1 Zn3 Zn1 124.38(6) 2_655 1_545 ?
Se2 Zn3 Zn1 55.54(6) . 1_545 ?
Se2 Zn3 Zn1 55.54(6) 2_655 1_545 ?
Zn2A Zn3 Zn1 90.21(19) 2_655 1_545 ?
Zn2A Zn3 Zn1 90.21(19) . 1_545 ?
Zn1 Zn3 Zn1 180.0 . 1_545 ?
Se1 Zn3 Zn2 125.96(7) . 2_655 ?
Se1 Zn3 Zn2 54.10(5) 2_655 2_655 ?
Se2 Zn3 Zn2 125.82(7) . 2_655 ?
Se2 Zn3 Zn2 54.12(5) 2_655 2_655 ?
Zn2A Zn3 Zn2 0.3(2) 2_655 2_655 ?
Zn2A Zn3 Zn2 179.76(19) . 2_655 ?
Zn1 Zn3 Zn2 90.04(6) . 2_655 ?
Zn1 Zn3 Zn2 89.96(6) 1_545 2_655 ?
Se1 Zn3 Zn2 54.10(5) . . ?
Se1 Zn3 Zn2 125.96(7) 2_655 . ?
Se2 Zn3 Zn2 54.12(5) . . ?
Se2 Zn3 Zn2 125.82(7) 2_655 . ?
Zn2A Zn3 Zn2 179.76(19) 2_655 . ?
Zn2A Zn3 Zn2 0.3(2) . . ?
Zn1 Zn3 Zn2 90.04(6) . . ?
Zn1 Zn3 Zn2 89.96(6) 1_545 . ?
Zn2 Zn3 Zn2 179.92(13) 2_655 . ?
Se1 Zn3 K1 156.16(5) . 2 ?
Se1 Zn3 K1 60.03(3) 2_655 2 ?
Se2 Zn3 K1 60.06(3) . 2 ?
Se2 Zn3 K1 94.76(5) 2_655 2 ?
Zn2A Zn3 K1 69.46(16) 2_655 2 ?
Zn2A Zn3 K1 110.70(16) . 2 ?
Zn1 Zn3 K1 111.57(4) . 2 ?
Zn1 Zn3 K1 68.43(4) 1_545 2 ?
Zn2 Zn3 K1 69.20(4) 2_655 2 ?
Zn2 Zn3 K1 110.77(5) . 2 ?
Se1 Zn3 K1 60.03(3) . 1_655 ?
Se1 Zn3 K1 156.16(5) 2_655 1_655 ?
Se2 Zn3 K1 94.76(5) . 1_655 ?
Se2 Zn3 K1 60.06(3) 2_655 1_655 ?
Zn2A Zn3 K1 110.70(16) 2_655 1_655 ?
Zn2A Zn3 K1 69.46(16) . 1_655 ?
Zn1 Zn3 K1 111.57(4) . 1_655 ?
Zn1 Zn3 K1 68.43(4) 1_545 1_655 ?
Zn2 Zn3 K1 110.77(5) 2_655 1_655 ?
Zn2 Zn3 K1 69.20(4) . 1_655 ?
K1 Zn3 K1 136.86(7) 2 1_655 ?
Zn2A Se1 Zn2 77.49(19) . 3_666 ?
Zn2A Se1 Zn3 63.8(2) . . ?
Zn2 Se1 Zn3 106.42(8) 3_666 . ?
Zn2A Se1 Zn1 105.7(2) . . ?
Zn2 Se1 Zn1 62.96(11) 3_666 . ?
Zn3 Se1 Zn1 70.74(13) . . ?
Zn2A Se1 Zn2 10.5(2) . . ?
Zn2 Se1 Zn2 73.50(10) 3_666 . ?
Zn3 Se1 Zn2 74.26(9) . . ?
Zn1 Se1 Zn2 111.19(8) . . ?
Zn2A Se1 Zn2A 73.3(3) . 3_666 ?
Zn2 Se1 Zn2A 10.27(15) 3_666 3_666 ?
Zn3 Se1 Zn2A 111.67(17) . 3_666 ?
Zn1 Se1 Zn2A 73.2(2) . 3_666 ?
Zn2 Se1 Zn2A 67.76(16) . 3_666 ?
Zn2A Se1 K2 89.6(2) . 1_655 ?
Zn2 Se1 K2 88.07(10) 3_666 1_655 ?
Zn3 Se1 K2 144.97(9) . 1_655 ?
Zn1 Se1 K2 142.24(12) . 1_655 ?
Zn2 Se1 K2 79.93(9) . 1_655 ?
Zn2A Se1 K2 78.81(18) 3_666 1_655 ?
Zn2A Se1 K1 82.14(19) . 1_655 ?
Zn2 Se1 K1 151.43(9) 3_666 1_655 ?
Zn3 Se1 K1 81.68(5) . 1_655 ?
Zn1 Se1 K1 143.23(8) . 1_655 ?
Zn2 Se1 K1 82.90(6) . 1_655 ?
Zn2A Se1 K1 141.6(2) 3_666 1_655 ?
K2 Se1 K1 71.87(6) 1_655 1_655 ?
Zn2A Se1 K2 139.6(2) . 3_666 ?
Zn2 Se1 K2 135.80(11) 3_666 3_666 ?
Zn3 Se1 K2 81.93(4) . 3_666 ?
Zn1 Se1 K2 80.52(5) . 3_666 ?
Zn2 Se1 K2 147.40(10) . 3_666 ?
Zn2A Se1 K2 143.5(2) 3_666 3_666 ?
K2 Se1 K2 109.95(3) 1_655 3_666 ?
K1 Se1 K2 71.74(6) 1_655 3_666 ?
Zn2A Se1 K1 150.4(2) . 1_665 ?
Zn2 Se1 K1 79.10(7) 3_666 1_665 ?
Zn3 Se1 K1 141.53(5) . 1_665 ?
Zn1 Se1 K1 79.09(10) . 1_665 ?
Zn2 Se1 K1 140.84(8) . 1_665 ?
Zn2A Se1 K1 80.53(17) 3_666 1_665 ?
K2 Se1 K1 71.62(6) 1_655 1_665 ?
K1 Se1 K1 111.92(3) 1_655 1_665 ?
K2 Se1 K1 69.82(6) 3_666 1_665 ?
Zn2A Se2 Zn2 78.01(19) . 3_656 ?
Zn2A Se2 Zn3 63.7(2) . . ?
Zn2 Se2 Zn3 106.47(8) 3_656 . ?
Zn2A Se2 Zn1 106.2(2) . 1_545 ?
Zn2 Se2 Zn1 63.00(11) 3_656 1_545 ?
Zn3 Se2 Zn1 70.88(13) . 1_545 ?
Zn2A Se2 Zn2 10.50(19) . . ?
Zn2 Se2 Zn2 73.38(10) 3_656 . ?
Zn3 Se2 Zn2 74.19(9) . . ?
Zn1 Se2 Zn2 111.17(8) 1_545 . ?
Zn2A Se2 Zn2A 74.0(3) . 3_656 ?
Zn2 Se2 Zn2A 9.92(16) 3_656 3_656 ?
Zn3 Se2 Zn2A 111.61(17) . 3_656 ?
Zn1 Se2 Zn2A 72.9(2) 1_545 3_656 ?
Zn2 Se2 Zn2A 67.92(16) . 3_656 ?
Zn2A Se2 K1 89.7(2) . . ?
Zn2 Se2 K1 87.75(9) 3_656 . ?
Zn3 Se2 K1 145.33(6) . . ?
Zn1 Se2 K1 141.74(11) 1_545 . ?
Zn2 Se2 K1 80.24(8) . . ?
Zn2A Se2 K1 78.79(18) 3_656 . ?
Zn2A Se2 K1 138.6(2) . 2 ?
Zn2 Se2 K1 136.39(9) 3_656 2 ?
Zn3 Se2 K1 81.62(3) . 2 ?
Zn1 Se2 K1 80.84(3) 1_545 2 ?
Zn2 Se2 K1 146.88(8) . 2 ?
Zn2A Se2 K1 143.82(19) 3_656 2 ?
K1 Se2 K1 109.94(3) . 2 ?
Zn2A Se2 K2 81.2(2) . 3_566 ?
Zn2 Se2 K2 151.27(9) 3_656 3_566 ?
Zn3 Se2 K2 81.35(6) . 3_566 ?
Zn1 Se2 K2 143.19(8) 1_545 3_566 ?
Zn2 Se2 K2 82.72(7) . 3_566 ?
Zn2A Se2 K2 141.8(2) 3_656 3_566 ?
K1 Se2 K2 72.43(3) . 3_566 ?
K1 Se2 K2 71.41(3) 2 3_566 ?
Zn2A Se2 K2 150.8(2) . 3_556 ?
Zn2 Se2 K2 79.43(7) 3_656 3_556 ?
Zn3 Se2 K2 141.64(5) . 3_556 ?
Zn1 Se2 K2 79.25(10) 1_545 3_556 ?
Zn2 Se2 K2 140.96(9) . 3_556 ?
Zn2A Se2 K2 80.70(17) 3_656 3_556 ?
K1 Se2 K2 71.10(3) . 3_556 ?
K1 Se2 K2 70.12(3) 2 3_556 ?
K2 Se2 K2 111.92(3) 3_566 3_556 ?

loop_
_geom_bond_atom_site_label_1
_geom_bond_atom_site_label_2
_geom_bond_distance
_geom_bond_site_symmetry_2
_geom_bond_publ_flag
K1 Se2 3.4258(10) . ?
K1 Se2 3.4258(10) 3_556 ?
K1 Se1 3.5115(11) 3_656 ?
K1 Se1 3.5115(11) 1_455 ?
K1 Se2 3.5131(10) 4_556 ?
K1 Se2 3.5131(10) 2 ?
K1 Se1 3.6030(11) 3_666 ?
K1 Se1 3.6030(11) 1_445 ?
K1 Zn2A 3.925(7) 3_656 ?
K1 Zn2A 3.925(7) 1_455 ?
K1 Zn2 3.932(2) . ?
K1 Zn2 3.932(2) 3_556 ?
K2 Se1 3.4268(10) 2_656 ?
K2 Se1 3.4268(10) 1_455 ?
K2 Se1 3.5123(10) 4_466 ?
K2 Se1 3.5123(10) 3_666 ?
K2 Se2 3.539(3) 4_566 ?
K2 Se2 3.539(3) 3_566 ?
K2 Se2 3.576(3) 3_556 ?
K2 Se2 3.576(3) 4_556 ?
K2 Zn2A 3.918(7) 4_566 ?
K2 Zn2A 3.918(7) 3_566 ?
K2 Zn2 3.920(3) 1_455 ?
K2 Zn2 3.920(3) 2_656 ?
Zn1 Se1 2.574(4) . ?
Zn1 Se1 2.574(4) 2_655 ?
Zn1 Se2 2.576(4) 2_665 ?
Zn1 Se2 2.576(4) 1_565 ?
Zn1 Zn2 2.600(4) 4_565 ?
Zn1 Zn2 2.600(4) 3_666 ?
Zn1 Zn3 2.944(7) . ?
Zn1 Zn3 2.952(7) 1_565 ?
Zn1 Zn2A 3.133(10) 4_565 ?
Zn1 Zn2A 3.133(10) 3_666 ?
Zn2 Zn2A 0.534(7) . ?
Zn2 Se2 2.391(3) 3_656 ?
Zn2 Se1 2.396(3) 3_666 ?
Zn2 Se1 2.594(3) . ?
Zn2 Se2 2.596(3) . ?
Zn2 Zn2A 2.940(7) 3_666 ?
Zn2 Zn2A 2.956(7) 3_656 ?
Zn2 Zn2 2.984(5) 3_656 ?
Zn2 Zn2 2.990(5) 3_666 ?
Zn2 Zn3 3.082(4) . ?
Zn2A Se1 2.300(8) . ?
Zn2A Se2 2.305(8) . ?
Zn2A Zn3 2.549(10) . ?
Zn2A Se1 2.678(9) 3_666 ?
Zn2A Se2 2.695(8) 3_656 ?
Zn2A Zn2A 2.986(17) 3_666 ?
Zn2A Zn2A 3.024(17) 3_656 ?
Zn3 Se1 2.5115(18) . ?
Zn3 Se1 2.5115(18) 2_655 ?
Zn3 Se2 2.5137(18) . ?
Zn3 Se2 2.5137(18) 2_655 ?
